data_4303888
loop_
_publ_author_name
'Michael F. Schettini'
'Guang Wu'
'Trevor W. Hayton'

_publ_section_title
;
Coordination of N-Donor Ligands to a Uranyl(V) \b-Diketiminate Complex
;
_journal_name_full 'Inorganic Chemistry'
_journal_page_first 11799
_journal_page_last 11808
_journal_paper_doi 10.1021/ic9018508
_journal_volume 48
_journal_year 2009
_chemical_formula_sum 'C35 H57 N4 O2 U'
_chemical_formula_weight 803.88
_chemical_name_systematic
; 
 Uranyl(V) Ar2nacnac TMEDA  
;
_space_group_IT_number 14
_symmetry_cell_setting monoclinic
_symmetry_space_group_name_Hall '-P 2yn'
_symmetry_space_group_name_H-M 'P 1 21/n 1'
_atom_sites_solution_hydrogens geom
_atom_sites_solution_primary direct
_atom_sites_solution_secondary difmap
_audit_creation_method SHELXL-97
_cell_angle_alpha 90.00
_cell_angle_beta 90.011(3)
_cell_angle_gamma 90.00
_cell_formula_units_Z 4
_cell_length_a 11.126(2)
_cell_length_b 15.594(3)
_cell_length_c 20.956(4)
_cell_measurement_temperature 150(2)
_cell_volume 3635.8(12)
_computing_structure_refinement 'SHELXL-97 (Sheldrick, 1997)'
_computing_structure_solution 'SHELXS-97 (Sheldrick, 1990)'
_diffrn_ambient_temperature 150(2)
_diffrn_measured_fraction_theta_full 0.956
_diffrn_measured_fraction_theta_max 0.956
_diffrn_measurement_device_type 'CCD Area Detector'
_diffrn_measurement_method 'Omega Scan'
_diffrn_radiation_monochromator graphite
_diffrn_radiation_source 'fine-focus sealed tube'
_diffrn_radiation_type MoK\a
_diffrn_radiation_wavelength 0.71073
_diffrn_reflns_av_R_equivalents 0.1320
_diffrn_reflns_av_sigmaI/netI 0.1577
_diffrn_reflns_limit_h_max 13
_diffrn_reflns_limit_h_min -13
_diffrn_reflns_limit_k_max 16
_diffrn_reflns_limit_k_min -19
_diffrn_reflns_limit_l_max 25
_diffrn_reflns_limit_l_min -26
_diffrn_reflns_number 22280
_diffrn_reflns_theta_full 26.72
_diffrn_reflns_theta_max 26.72
_diffrn_reflns_theta_min 2.07
_exptl_absorpt_coefficient_mu 4.498
_exptl_absorpt_correction_T_max 0.376
_exptl_absorpt_correction_T_min 0.088
_exptl_absorpt_correction_type empirical
_exptl_absorpt_process_details 'Psi Scan'
_exptl_crystal_colour Purple
_exptl_crystal_density_diffrn 1.469
_exptl_crystal_density_method 'not measured'
_exptl_crystal_description Rod
_exptl_crystal_F_000 1612
_exptl_crystal_size_max 0.25
_exptl_crystal_size_mid 0.05
_exptl_crystal_size_min 0.05
_refine_diff_density_max 3.547
_refine_diff_density_min -2.044
_refine_diff_density_rms 0.244
_refine_ls_extinction_method none
_refine_ls_goodness_of_fit_ref 1.079
_refine_ls_hydrogen_treatment mixed
_refine_ls_matrix_type full
_refine_ls_number_parameters 405
_refine_ls_number_reflns 7370
_refine_ls_number_restraints 3
_refine_ls_restrained_S_all 1.079
_refine_ls_R_factor_all 0.1264
_refine_ls_R_factor_gt 0.0817
_refine_ls_shift/su_max 0.100
_refine_ls_shift/su_mean 0.005
_refine_ls_structure_factor_coef Fsqd
_refine_ls_weighting_details 'calc w=1/[\s^2^(Fo^2^)+(0.0606P)^2^+9.3514P] where P=(Fo^2^+2Fc^2^)/3'
_refine_ls_weighting_scheme calc
_refine_ls_wR_factor_gt 0.1625
_refine_ls_wR_factor_ref 0.1893
_reflns_number_gt 5020
_reflns_number_total 7370
_reflns_threshold_expression >2sigma(I)
_cod_data_source_file ic9018508_si_001_4.cif
_cod_data_source_block 5
_cod_depositor_comments
;
The following automatic conversions were performed:
'_symmetry_cell_setting' value 'Monoclinic' changed to 'monoclinic'
according to '/home/saulius/struct/CIF-dictionaries/cif_core.dic'
dictionary named 'cif_core.dic' version 2.4.1 from
2010-06-29.

'_exptl_absorpt_correction_type' value 'Empirical' changed to
'empirical' according to
'/home/saulius/struct/CIF-dictionaries/cif_core.dic' dictionary named
'cif_core.dic' version 2.4.1 from 2010-06-29.

Automatic conversion script
Id: cif_fix_enum 1527 2010-12-29 10:47:43Z saulius 
;
_cod_original_cell_volume 3635.6(13)
_cod_database_code 4303888

loop_
_symmetry_equiv_pos_as_xyz
'x, y, z'
'-x+1/2, y+1/2, -z+1/2'
'-x, -y, -z'
'x-1/2, -y-1/2, z-1/2'

loop_
_atom_site_label
_atom_site_type_symbol
_atom_site_fract_x
_atom_site_fract_y
_atom_site_fract_z
_atom_site_U_iso_or_equiv
_atom_site_adp_type
_atom_site_occupancy
_atom_site_symmetry_multiplicity
_atom_site_calc_flag
_atom_site_refinement_flags
_atom_site_disorder_assembly
_atom_site_disorder_group
U1 U 0.83129(4) 0.72695(3) 0.002447(19) 0.02115(16) Uani 1 1 d . . .
N1 N 0.6337(9) 0.7282(6) -0.0565(5) 0.028(2) Uani 1 1 d . . .
N3 N 1.0522(9) 0.7355(7) 0.0618(5) 0.035(3) Uani 1 1 d . . .
N2 N 0.6699(9) 0.7856(6) 0.0760(5) 0.028(2) Uani 1 1 d . . .
N4 N 1.0033(8) 0.6586(6) -0.0732(4) 0.026(2) Uani 1 1 d . . .
C16 C 0.5199(11) 0.7479(8) -0.0409(5) 0.029(3) Uani 1 1 d U . .
O1 O 0.8120(8) 0.6173(6) 0.0323(4) 0.040(2) Uani 1 1 d . . .
C15 C 0.4877(11) 0.7716(10) 0.0187(5) 0.044(4) Uani 1 1 d U . .
H15 H 0.4049 0.7735 0.0248 0.053 Uiso 1 1 calc R . .
C20 C 0.7380(13) 0.7142(9) -0.2249(6) 0.043(4) Uani 1 1 d . . .
H20 H 0.7670 0.7499 -0.2569 0.052 Uiso 1 1 calc R . .
C11 C 0.6140(13) 0.6584(10) 0.2394(7) 0.050(4) Uani 1 1 d . . .
H11A H 0.6597 0.6596 0.2783 0.075 Uiso 1 1 calc R . .
H11B H 0.5679 0.6065 0.2376 0.075 Uiso 1 1 calc R . .
H11C H 0.5609 0.7069 0.2382 0.075 Uiso 1 1 calc R . .
C3 C 0.8522(12) 0.9151(9) 0.1877(7) 0.042(4) Uani 1 1 d . . .
H3 H 0.8796 0.9713 0.1913 0.050 Uiso 1 1 calc R . .
C26 C 0.8241(12) 0.8918(9) -0.1748(8) 0.049(4) Uani 1 1 d . . .
H26A H 0.8835 0.8771 -0.1433 0.074 Uiso 1 1 calc R . .
H26B H 0.8128 0.9528 -0.1753 0.074 Uiso 1 1 calc R . .
H26C H 0.8507 0.8730 -0.2160 0.074 Uiso 1 1 calc R . .
C5 C 0.8331(13) 0.7760(10) 0.2325(6) 0.042(3) Uani 1 1 d . . .
H5 H 0.8488 0.7371 0.2651 0.050 Uiso 1 1 calc R . .
C6 C 0.7601(11) 0.7506(8) 0.1810(6) 0.029(3) Uani 1 1 d . . .
C10 C 0.6991(13) 0.6621(8) 0.1827(6) 0.038(3) Uani 1 1 d . . .
H10 H 0.653(12) 0.654(8) 0.143(6) 0.046 Uiso 1 1 calc . . .
O2 O 0.8724(8) 0.8316(6) -0.0279(4) 0.039(2) Uani 1 1 d . . .
C17 C 0.4255(12) 0.7424(10) -0.0900(6) 0.046(4) Uani 1 1 d . . .
H17A H 0.4510 0.7725 -0.1275 0.069 Uiso 1 1 calc R . .
H17B H 0.3529 0.7676 -0.0740 0.069 Uiso 1 1 calc R . .
H17C H 0.4112 0.6833 -0.1004 0.069 Uiso 1 1 calc R . .
C22 C 0.6804(11) 0.5749(10) -0.1900(6) 0.041(3) Uani 1 1 d . . .
H22 H 0.6709 0.5168 -0.1987 0.049 Uiso 1 1 calc R . .
C2 C 0.7837(12) 0.8936(9) 0.1345(7) 0.039(3) Uani 1 1 d . . .
C34 C 1.0416(14) 0.7128(9) -0.1258(6) 0.042(4) Uani 1 1 d . . .
H34A H 1.0692 0.7668 -0.1094 0.063 Uiso 1 1 calc R . .
H34B H 0.9752 0.7222 -0.1542 0.063 Uiso 1 1 calc R . .
H34C H 1.1058 0.6851 -0.1485 0.063 Uiso 1 1 calc R . .
C32 C 1.1438(12) 0.7172(8) 0.0107(5) 0.030(3) Uani 1 1 d . . .
H32A H 1.2208 0.7048 0.0303 0.037 Uiso 1 1 calc R . .
H32B H 1.1532 0.7673 -0.0163 0.037 Uiso 1 1 calc R . .
C13 C 0.4834(12) 0.8227(10) 0.1322(6) 0.046(4) Uani 1 1 d . . .
H13A H 0.4570 0.7731 0.1554 0.069 Uiso 1 1 calc R . .
H13B H 0.4149 0.8554 0.1187 0.069 Uiso 1 1 calc R . .
H13C H 0.5334 0.8574 0.1591 0.069 Uiso 1 1 calc R . .
C31 C 1.0646(11) 0.6760(10) 0.1152(6) 0.043(4) Uani 1 1 d . . .
H31A H 1.1475 0.6727 0.1277 0.065 Uiso 1 1 calc R . .
H31B H 1.0372 0.6201 0.1025 0.065 Uiso 1 1 calc R . .
H31C H 1.0173 0.6959 0.1506 0.065 Uiso 1 1 calc R . .
C28 C 0.4719(14) 0.5101(10) -0.1069(7) 0.059(4) Uani 1 1 d . . .
H28A H 0.4877 0.4744 -0.1433 0.088 Uiso 1 1 calc R . .
H28B H 0.4197 0.5562 -0.1191 0.088 Uiso 1 1 calc R . .
H28C H 0.4342 0.4766 -0.0742 0.088 Uiso 1 1 calc R . .
C27 C 0.5877(12) 0.5459(9) -0.0823(6) 0.034(3) Uani 1 1 d . . .
H27 H 0.570(11) 0.579(8) -0.043(6) 0.041 Uiso 1 1 calc . . .
C1 C 0.7379(11) 0.8107(9) 0.1331(5) 0.030(3) Uani 1 1 d . . .
C30 C 1.0788(13) 0.8236(9) 0.0859(7) 0.050(4) Uani 1 1 d . . .
H30A H 1.0258 0.8369 0.1207 0.075 Uiso 1 1 calc R . .
H30B H 1.0672 0.8644 0.0522 0.075 Uiso 1 1 calc R . .
H30C H 1.1606 0.8262 0.1004 0.075 Uiso 1 1 calc R . .
C14 C 0.5547(11) 0.7943(8) 0.0740(5) 0.027(3) Uani 1 1 d U . .
C24 C 0.7045(12) 0.8475(8) -0.1581(7) 0.036(3) Uani 1 1 d . . .
H24 H 0.687(11) 0.860(8) -0.113(6) 0.043 Uiso 1 1 calc . . .
C4 C 0.8822(13) 0.8572(10) 0.2359(6) 0.047(4) Uani 1 1 d . . .
H4 H 0.9332 0.8728 0.2691 0.057 Uiso 1 1 calc R . .
C21 C 0.7287(12) 0.6282(10) -0.2366(6) 0.040(3) Uani 1 1 d . . .
H21 H 0.7545 0.6056 -0.2753 0.048 Uiso 1 1 calc R . .
C23 C 0.6457(11) 0.6066(8) -0.1305(6) 0.030(3) Uani 1 1 d . . .
C12 C 0.7925(13) 0.5866(9) 0.1892(6) 0.045(4) Uani 1 1 d . . .
H12A H 0.8439 0.5971 0.2251 0.068 Uiso 1 1 calc R . .
H12B H 0.8402 0.5833 0.1511 0.068 Uiso 1 1 calc R . .
H12C H 0.7504 0.5335 0.1952 0.068 Uiso 1 1 calc R . .
C18 C 0.6610(11) 0.6952(9) -0.1182(5) 0.032(3) Uani 1 1 d . . .
C35 C 0.9635(12) 0.5760(9) -0.1018(7) 0.045(4) Uani 1 1 d . . .
H35A H 1.0291 0.5506 -0.1248 0.067 Uiso 1 1 calc R . .
H35B H 0.8979 0.5864 -0.1306 0.067 Uiso 1 1 calc R . .
H35C H 0.9379 0.5378 -0.0686 0.067 Uiso 1 1 calc R . .
C19 C 0.7048(13) 0.7507(9) -0.1659(6) 0.039(3) Uani 1 1 d . . .
C25 C 0.6058(13) 0.8884(9) -0.1989(8) 0.053(4) Uani 1 1 d . . .
H25A H 0.6180 0.8735 -0.2428 0.080 Uiso 1 1 calc R . .
H25B H 0.6088 0.9496 -0.1942 0.080 Uiso 1 1 calc R . .
H25C H 0.5288 0.8678 -0.1851 0.080 Uiso 1 1 calc R . .
C33 C 1.1036(11) 0.6403(8) -0.0301(6) 0.036(3) Uani 1 1 d . . .
H33A H 1.1715 0.6207 -0.0552 0.043 Uiso 1 1 calc R . .
H33B H 1.0805 0.5938 -0.0018 0.043 Uiso 1 1 calc R . .
C29 C 0.6678(13) 0.4716(9) -0.0645(8) 0.050(4) Uani 1 1 d . . .
H29A H 0.6228 0.4308 -0.0399 0.075 Uiso 1 1 calc R . .
H29B H 0.7344 0.4921 -0.0398 0.075 Uiso 1 1 calc R . .
H29C H 0.6971 0.4445 -0.1026 0.075 Uiso 1 1 calc R . .
C7 C 0.7529(17) 0.9618(11) 0.0852(8) 0.057(4) Uani 1 1 d . . .
H7 H 0.727(14) 0.932(10) 0.047(8) 0.068 Uiso 1 1 calc . . .
C8 C 0.8572(16) 1.0183(10) 0.0669(9) 0.075(6) Uani 1 1 d . . .
H8A H 0.8869 1.0474 0.1040 0.112 Uiso 1 1 calc R . .
H8B H 0.8311 1.0598 0.0360 0.112 Uiso 1 1 calc R . .
H8C H 0.9200 0.9838 0.0488 0.112 Uiso 1 1 calc R . .
C9 C 0.6492(16) 1.0189(11) 0.1063(10) 0.082(6) Uani 1 1 d . . .
H9A H 0.6711 1.0488 0.1446 0.122 Uiso 1 1 calc R . .
H9B H 0.5795 0.9842 0.1143 0.122 Uiso 1 1 calc R . .
H9C H 0.6315 1.0597 0.0733 0.122 Uiso 1 1 calc R . .

loop_
_atom_site_aniso_label
_atom_site_aniso_U_11
_atom_site_aniso_U_22
_atom_site_aniso_U_33
_atom_site_aniso_U_23
_atom_site_aniso_U_13
_atom_site_aniso_U_12
U1 0.0211(2) 0.0227(3) 0.0197(2) 0.0010(2) -0.00020(15) 0.0010(2)
N1 0.028(5) 0.027(6) 0.029(5) -0.003(5) 0.003(4) 0.003(5)
N3 0.032(6) 0.040(7) 0.032(6) 0.005(5) -0.008(5) 0.001(5)
N2 0.041(6) 0.015(6) 0.026(5) -0.003(4) 0.008(5) 0.003(4)
N4 0.031(5) 0.018(6) 0.028(5) 0.004(4) 0.003(4) 0.001(4)
C16 0.036(7) 0.030(8) 0.020(5) 0.001(5) 0.007(5) -0.012(5)
O1 0.047(5) 0.049(6) 0.022(5) 0.006(4) 0.004(4) 0.004(5)
C15 0.025(6) 0.100(12) 0.007(5) -0.008(6) 0.002(4) -0.038(7)
C20 0.051(9) 0.048(10) 0.032(7) 0.008(6) -0.006(6) 0.002(7)
C11 0.050(9) 0.051(11) 0.049(9) 0.002(7) 0.012(7) 0.001(7)
C3 0.050(8) 0.032(9) 0.043(8) -0.017(7) 0.006(7) -0.008(7)
C26 0.051(9) 0.033(9) 0.064(10) 0.016(7) -0.015(8) 0.006(7)
C5 0.047(8) 0.049(10) 0.029(7) -0.002(7) -0.010(6) 0.006(8)
C6 0.032(7) 0.024(8) 0.030(7) -0.007(5) 0.001(5) -0.001(5)
C10 0.058(9) 0.027(8) 0.031(7) 0.007(6) -0.009(6) 0.006(7)
O2 0.043(5) 0.031(6) 0.044(5) 0.005(4) -0.008(4) 0.003(4)
C17 0.029(7) 0.076(12) 0.034(7) -0.021(7) -0.001(6) -0.003(7)
C22 0.039(8) 0.044(9) 0.041(8) -0.001(7) -0.012(6) 0.010(7)
C2 0.038(7) 0.038(9) 0.043(8) -0.005(6) 0.004(6) -0.002(6)
C34 0.057(9) 0.047(10) 0.021(6) -0.002(6) 0.003(6) 0.014(7)
C32 0.047(7) 0.042(9) 0.003(5) 0.005(5) 0.003(5) 0.006(6)
C13 0.034(7) 0.071(11) 0.032(7) -0.012(7) 0.001(6) 0.000(7)
C31 0.026(7) 0.060(10) 0.044(8) 0.016(7) -0.012(6) -0.005(7)
C28 0.075(11) 0.058(11) 0.044(9) 0.023(8) -0.006(8) -0.010(9)
C27 0.040(8) 0.029(8) 0.033(7) -0.004(6) -0.005(6) -0.001(6)
C1 0.033(7) 0.032(8) 0.025(6) -0.005(6) -0.002(5) -0.013(6)
C30 0.053(9) 0.037(10) 0.061(10) -0.013(8) -0.008(8) -0.017(8)
C14 0.031(7) 0.032(8) 0.019(5) 0.006(5) -0.004(5) 0.000(5)
C24 0.047(8) 0.023(8) 0.038(7) -0.007(6) 0.006(6) -0.005(6)
C4 0.053(9) 0.060(11) 0.029(7) -0.016(7) -0.005(7) 0.001(8)
C21 0.047(8) 0.050(10) 0.024(7) -0.007(6) -0.006(6) 0.013(7)
C23 0.032(7) 0.031(8) 0.028(6) -0.008(5) -0.006(5) 0.011(6)
C12 0.054(9) 0.046(10) 0.035(8) 0.005(7) 0.003(7) 0.006(7)
C18 0.027(6) 0.048(9) 0.021(6) -0.005(6) -0.009(5) 0.006(6)
C35 0.043(8) 0.051(10) 0.041(8) -0.020(7) -0.002(7) 0.010(7)
C19 0.044(8) 0.047(10) 0.026(7) 0.001(6) -0.010(6) 0.000(6)
C25 0.046(9) 0.034(9) 0.080(12) 0.007(8) 0.005(8) 0.006(7)
C33 0.031(7) 0.034(8) 0.042(8) 0.011(6) 0.001(6) 0.011(6)
C29 0.048(9) 0.037(10) 0.065(10) 0.014(7) 0.007(8) -0.006(7)
C7 0.087(12) 0.037(10) 0.046(9) -0.005(7) 0.003(9) -0.013(9)
C8 0.097(14) 0.035(11) 0.093(14) 0.019(9) 0.023(12) -0.014(9)
C9 0.087(13) 0.055(13) 0.103(16) 0.027(11) 0.009(12) 0.032(10)

loop_
_atom_type_symbol
_atom_type_description
_atom_type_scat_dispersion_real
_atom_type_scat_dispersion_imag
_atom_type_scat_source
C C 0.0033 0.0016 'International Tables Vol C Tables 4.2.6.8 and 6.1.1.4'
H H 0.0000 0.0000 'International Tables Vol C Tables 4.2.6.8 and 6.1.1.4'
N N 0.0061 0.0033 'International Tables Vol C Tables 4.2.6.8 and 6.1.1.4'
O O 0.0106 0.0060 'International Tables Vol C Tables 4.2.6.8 and 6.1.1.4'
U U -9.6767 9.6646 'International Tables Vol C Tables 4.2.6.8 and 6.1.1.4'

loop_
_geom_angle_atom_site_label_1
_geom_angle_atom_site_label_2
_geom_angle_atom_site_label_3
_geom_angle
_geom_angle_site_symmetry_1
_geom_angle_site_symmetry_3
_geom_angle_publ_flag
O2 U1 O1 172.0(4) . . ?
O2 U1 N1 92.4(4) . . ?
O1 U1 N1 94.1(4) . . ?
O2 U1 N2 93.8(3) . . ?
O1 U1 N2 92.7(3) . . ?
N1 U1 N2 71.2(3) . . ?
O2 U1 N4 88.3(3) . . ?
O1 U1 N4 85.1(3) . . ?
N1 U1 N4 109.4(3) . . ?
N2 U1 N4 177.7(3) . . ?
O2 U1 N3 83.7(4) . . ?
O1 U1 N3 89.8(4) . . ?
N1 U1 N3 175.9(3) . . ?
N2 U1 N3 109.9(3) . . ?
N4 U1 N3 69.7(3) . . ?
O2 U1 C18 90.6(4) . . ?
O1 U1 C18 93.2(4) . . ?
N1 U1 C18 25.5(3) . . ?
N2 U1 C18 96.7(3) . . ?
N4 U1 C18 83.9(3) . . ?
N3 U1 C18 153.1(3) . . ?
O2 U1 C1 90.8(4) . . ?
O1 U1 C1 92.9(3) . . ?
N1 U1 C1 97.6(3) . . ?
N2 U1 C1 26.5(3) . . ?
N4 U1 C1 153.0(3) . . ?
N3 U1 C1 83.3(3) . . ?
C18 U1 C1 123.1(3) . . ?
C16 N1 C18 120.3(10) . . ?
C16 N1 U1 134.7(8) . . ?
C18 N1 U1 104.8(7) . . ?
C31 N3 C30 107.9(11) . . ?
C31 N3 C32 111.1(10) . . ?
C30 N3 C32 106.3(10) . . ?
C31 N3 U1 113.5(8) . . ?
C30 N3 U1 112.0(8) . . ?
C32 N3 U1 105.8(7) . . ?
C14 N2 C1 120.6(10) . . ?
C14 N2 U1 136.2(8) . . ?
C1 N2 U1 103.1(7) . . ?
C34 N4 C33 111.0(10) . . ?
C34 N4 C35 106.6(10) . . ?
C33 N4 C35 107.9(10) . . ?
C34 N4 U1 115.1(7) . . ?
C33 N4 U1 104.7(7) . . ?
C35 N4 U1 111.5(7) . . ?
N1 C16 C15 122.6(12) . . ?
N1 C16 C17 119.2(10) . . ?
C15 C16 C17 118.2(11) . . ?
C16 C15 C14 133.0(12) . . ?
C21 C20 C19 122.2(13) . . ?
C2 C3 C4 123.8(14) . . ?
C4 C5 C6 121.7(13) . . ?
C1 C6 C5 117.7(12) . . ?
C1 C6 C10 122.8(12) . . ?
C5 C6 C10 119.3(12) . . ?
C11 C10 C6 109.0(11) . . ?
C11 C10 C12 108.4(11) . . ?
C6 C10 C12 112.4(12) . . ?
C21 C22 C23 121.6(14) . . ?
C3 C2 C1 116.2(13) . . ?
C3 C2 C7 119.9(13) . . ?
C1 C2 C7 123.6(13) . . ?
N3 C32 C33 110.3(10) . . ?
C28 C27 C29 107.8(12) . . ?
C28 C27 C23 111.5(11) . . ?
C29 C27 C23 112.9(10) . . ?
C2 C1 C6 123.1(12) . . ?
C2 C1 N2 116.9(11) . . ?
C6 C1 N2 119.9(11) . . ?
C2 C1 U1 106.1(8) . . ?
C6 C1 U1 106.5(8) . . ?
N2 C1 U1 50.4(5) . . ?
N2 C14 C15 121.4(11) . . ?
N2 C14 C13 121.6(11) . . ?
C15 C14 C13 116.9(11) . . ?
C19 C24 C25 110.9(12) . . ?
C19 C24 C26 114.8(11) . . ?
C25 C24 C26 107.9(11) . . ?
C5 C4 C3 117.5(14) . . ?
C20 C21 C22 119.3(12) . . ?
C22 C23 C18 118.3(12) . . ?
C22 C23 C27 119.3(12) . . ?
C18 C23 C27 122.4(10) . . ?
C19 C18 C23 120.8(11) . . ?
C19 C18 N1 119.7(12) . . ?
C23 C18 N1 119.4(11) . . ?
C19 C18 U1 105.1(8) . . ?
C23 C18 U1 111.5(8) . . ?
N1 C18 U1 49.7(6) . . ?
C18 C19 C20 117.7(13) . . ?
C18 C19 C24 122.3(11) . . ?
C20 C19 C24 119.6(12) . . ?
N4 C33 C32 114.3(10) . . ?
C8 C7 C2 114.1(15) . . ?
C8 C7 C9 108.4(14) . . ?
C2 C7 C9 112.5(13) . . ?

loop_
_geom_bond_atom_site_label_1
_geom_bond_atom_site_label_2
_geom_bond_distance
_geom_bond_site_symmetry_2
_geom_bond_publ_flag
U1 O2 1.811(9) . ?
U1 O1 1.834(9) . ?
U1 N1 2.522(10) . ?
U1 N2 2.537(9) . ?
U1 N4 2.704(9) . ?
U1 N3 2.758(11) . ?
U1 C18 3.198(12) . ?
U1 C1 3.207(12) . ?
N1 C16 1.343(15) . ?
N1 C18 1.424(14) . ?
N3 C31 1.461(16) . ?
N3 C30 1.494(17) . ?
N3 C32 1.505(15) . ?
N2 C14 1.289(16) . ?
N2 C1 1.470(15) . ?
N4 C34 1.452(15) . ?
N4 C33 1.465(15) . ?
N4 C35 1.487(16) . ?
C16 C15 1.351(15) . ?
C16 C17 1.472(18) . ?
C15 C14 1.423(16) . ?
C20 C21 1.368(18) . ?
C20 C19 1.410(19) . ?
C11 C10 1.521(18) . ?
C3 C2 1.392(19) . ?
C3 C4 1.40(2) . ?
C26 C24 1.539(18) . ?
C5 C4 1.381(19) . ?
C5 C6 1.408(18) . ?
C6 C1 1.394(18) . ?
C6 C10 1.539(18) . ?
C10 C12 1.575(18) . ?
C22 C21 1.390(19) . ?
C22 C23 1.396(17) . ?
C2 C1 1.391(18) . ?
C2 C7 1.52(2) . ?
C32 C33 1.539(18) . ?
C13 C14 1.521(16) . ?
C28 C27 1.496(19) . ?
C27 C29 1.509(19) . ?
C27 C23 1.526(18) . ?
C24 C19 1.519(18) . ?
C24 C25 1.53(2) . ?
C23 C18 1.416(18) . ?
C18 C19 1.408(18) . ?
C7 C8 1.51(2) . ?
C7 C9 1.52(2) . ?
